data_4064303
loop_
_publ_author_name
'Liu, Xianghao'
'Pattacini, Roberto'
'Deglmann, Peter'
'Braunstein, Pierre'

_publ_section_title
;
 Do Short C--H--M (M = Cu(I), Ag(I)) Distances Represent Agostic
 Interactions in Pincer-Type Complexes? Unusual NHC Transmetalation from
 Cu(I) to Ag(I)
;
_journal_issue 12
_journal_name_full Organometallics
_journal_page_first 3302
_journal_paper_doi 10.1021/om200033m
_journal_volume 30
_journal_year 2011
_chemical_formula_moiety 'C18 H22 Ag N4, C F3 O3 S'
_chemical_formula_sum 'C19 H22 Ag F3 N4 O3 S'
_chemical_formula_weight 551.34
_space_group_IT_number 14
_symmetry_cell_setting monoclinic
_symmetry_Int_Tables_number 14
_symmetry_space_group_name_Hall '-P 2ybc'
_symmetry_space_group_name_H-M 'P 1 21/c 1'
_atom_sites_solution_hydrogens geom
_atom_sites_solution_primary direct
_atom_sites_solution_secondary difmap
_audit_creation_method SHELXL-97
_cell_angle_alpha 90.00
_cell_angle_beta 91.27(3)
_cell_angle_gamma 90.00
_cell_formula_units_Z 4
_cell_length_a 8.507(2)
_cell_length_b 19.316(3)
_cell_length_c 13.392(2)
_cell_measurement_reflns_used 4351
_cell_measurement_temperature 173(2)
_cell_measurement_theta_max 27.485
_cell_measurement_theta_min 0.998
_cell_volume 2200.0(7)
_computing_cell_refinement 'HKL Scalepack (Otwinowski & Minor 1997)'
_computing_data_collection 'Collect (Bruker AXS BV, 1997-2004)'
_computing_data_reduction 'HKL Denzo and Scalepack (Otwinowski & Minor 1997)'
_computing_molecular_graphics ORTEP
_computing_publication_material PLATON
_computing_structure_refinement 'SHELXL-97 (Sheldrick, 1997)'
_computing_structure_solution 'SHELXS-97 (Sheldrick, 1997)'
_diffrn_ambient_temperature 173(2)
_diffrn_detector_area_resol_mean 9
_diffrn_measured_fraction_theta_full 0.990
_diffrn_measured_fraction_theta_max 0.990
_diffrn_measurement_device '95mm CCD camera on \k-goniostat'
_diffrn_measurement_device_type KappaCCD
_diffrn_radiation_monochromator graphite
_diffrn_radiation_probe x-ray
_diffrn_radiation_type MoK\a
_diffrn_radiation_wavelength 0.71073
_diffrn_reflns_av_R_equivalents 0.0309
_diffrn_reflns_av_sigmaI/netI 0.0494
_diffrn_reflns_limit_h_max 10
_diffrn_reflns_limit_h_min -10
_diffrn_reflns_limit_k_max 22
_diffrn_reflns_limit_k_min -24
_diffrn_reflns_limit_l_max 16
_diffrn_reflns_limit_l_min -16
_diffrn_reflns_number 7748
_diffrn_reflns_theta_full 26.49
_diffrn_reflns_theta_max 26.49
_diffrn_reflns_theta_min 2.62
_diffrn_source 'fine-focus sealed tube'
_exptl_absorpt_coefficient_mu 1.064
_exptl_absorpt_correction_T_max 0.910
_exptl_absorpt_correction_T_min 0.851
_exptl_absorpt_correction_type multi-scan
_exptl_absorpt_process_details
;
[c.f. r.h. blessing, acta cryst. (1995), a51, 33-38]
;
_exptl_crystal_colour colorless
_exptl_crystal_density_diffrn 1.665
_exptl_crystal_density_method 'not measured'
_exptl_crystal_description block
_exptl_crystal_F_000 1112
_exptl_crystal_size_max 0.15
_exptl_crystal_size_mid 0.10
_exptl_crystal_size_min 0.10
_refine_diff_density_max 1.314
_refine_diff_density_min -0.996
_refine_diff_density_rms 0.128
_refine_ls_extinction_method none
_refine_ls_goodness_of_fit_ref 1.274
_refine_ls_hydrogen_treatment constr
_refine_ls_matrix_type full
_refine_ls_number_parameters 284
_refine_ls_number_reflns 4522
_refine_ls_number_restraints 0
_refine_ls_restrained_S_all 1.274
_refine_ls_R_factor_all 0.0928
_refine_ls_R_factor_gt 0.0744
_refine_ls_shift/su_max 0.000
_refine_ls_shift/su_mean 0.000
_refine_ls_structure_factor_coef Fsqd
_refine_ls_weighting_details 'calc w=1/[\s^2^(Fo^2^)+(0.0000P)^2^+20.9719P] where P=(Fo^2^+2Fc^2^)/3'
_refine_ls_weighting_scheme calc
_refine_ls_wR_factor_gt 0.1574
_refine_ls_wR_factor_ref 0.1624
_reflns_number_gt 3656
_reflns_number_total 4522
_reflns_threshold_expression >2sigma(I)
_cod_data_source_file om200033m_si_001.cif
_cod_data_source_block AgL
_cod_original_sg_symbol_H-M 'P 21/c'
_cod_database_code 4064303

loop_
_symmetry_equiv_pos_as_xyz
'x, y, z'
'-x, y+1/2, -z+1/2'
'-x, -y, -z'
'x, -y-1/2, z-1/2'

loop_
_atom_site_label
_atom_site_type_symbol
_atom_site_fract_x
_atom_site_fract_y
_atom_site_fract_z
_atom_site_U_iso_or_equiv
_atom_site_adp_type
_atom_site_occupancy
_atom_site_symmetry_multiplicity
_atom_site_calc_flag
_atom_site_refinement_flags
Ag1 Ag 0.65262(7) 0.16091(3) 0.34780(4) 0.03315(18) Uani 1 1 d .
C1 C 0.6574(9) 0.1475(4) 0.1927(5) 0.0294(16) Uani 1 1 d .
C2 C 0.6435(8) 0.1717(4) 0.5025(5) 0.0281(16) Uani 1 1 d .
C3 C 0.5784(9) 0.1376(4) 0.0319(6) 0.0356(19) Uani 1 1 d .
H3 H 0.5123 0.1349 -0.0261 0.043 Uiso 1 1 calc R
C4 C 0.7378(9) 0.1362(5) 0.0353(6) 0.038(2) Uani 1 1 d .
H4 H 0.8048 0.1315 -0.0201 0.046 Uiso 1 1 calc R
C5 C 0.5560(9) 0.1749(4) 0.6612(5) 0.0323(17) Uani 1 1 d .
H5 H 0.4866 0.1749 0.7158 0.039 Uiso 1 1 calc R
C6 C 0.7126(9) 0.1784(4) 0.6654(6) 0.0333(18) Uani 1 1 d .
H6 H 0.7764 0.1819 0.7244 0.040 Uiso 1 1 calc R
C7 C 0.3645(9) 0.1514(4) 0.1571(5) 0.0324(17) Uani 1 1 d .
H7A H 0.2966 0.1314 0.1035 0.039 Uiso 1 1 calc R
H7B H 0.3390 0.2013 0.1624 0.039 Uiso 1 1 calc R
C8 C 0.3299(8) 0.1164(4) 0.2542(5) 0.0248(15) Uani 1 1 d .
C9 C 0.3298(8) 0.1563(4) 0.3407(5) 0.0262(15) Uani 1 1 d .
H9 H 0.3364 0.2053 0.3349 0.031 Uiso 1 1 calc R
C10 C 0.3203(7) 0.1269(4) 0.4354(5) 0.0244(15) Uani 1 1 d .
C11 C 0.3003(8) 0.0557(4) 0.4434(6) 0.0294(16) Uani 1 1 d .
C12 C 0.2925(9) 0.0171(4) 0.3569(6) 0.0317(17) Uani 1 1 d .
H12 H 0.2721 -0.0310 0.3625 0.038 Uiso 1 1 calc R
C13 C 0.3128(9) 0.0445(4) 0.2615(6) 0.0310(17) Uani 1 1 d .
C14 C 0.3102(9) -0.0008(5) 0.1710(6) 0.040(2) Uani 1 1 d .
H14A H 0.4140 -0.0004 0.1407 0.060 Uiso 1 1 calc R
H14B H 0.2313 0.0165 0.1227 0.060 Uiso 1 1 calc R
H14C H 0.2835 -0.0482 0.1903 0.060 Uiso 1 1 calc R
C15 C 0.2865(11) 0.0216(5) 0.5437(6) 0.045(2) Uani 1 1 d .
H15A H 0.1868 0.0350 0.5735 0.067 Uiso 1 1 calc R
H15B H 0.3741 0.0364 0.5875 0.067 Uiso 1 1 calc R
H15C H 0.2897 -0.0288 0.5356 0.067 Uiso 1 1 calc R
C16 C 0.3483(8) 0.1739(4) 0.5249(5) 0.0292(16) Uani 1 1 d .
H16A H 0.3205 0.2220 0.5064 0.035 Uiso 1 1 calc R
H16B H 0.2793 0.1594 0.5797 0.035 Uiso 1 1 calc R
C19 C 0.1457(13) 0.4359(6) 0.3356(8) 0.057(3) Uani 1 1 d .
C17 C 0.9496(9) 0.1432(5) 0.1682(7) 0.046(2) Uani 1 1 d .
H17A H 0.9627 0.1767 0.2227 0.068 Uiso 1 1 calc R
H17B H 1.0171 0.1564 0.1129 0.068 Uiso 1 1 calc R
H17C H 0.9792 0.0970 0.1921 0.068 Uiso 1 1 calc R
C18 C 0.9296(9) 0.1767(5) 0.5403(7) 0.044(2) Uani 1 1 d .
H18A H 0.9579 0.1315 0.5127 0.067 Uiso 1 1 calc R
H18B H 0.9963 0.1865 0.5991 0.067 Uiso 1 1 calc R
H18C H 0.9451 0.2126 0.4898 0.067 Uiso 1 1 calc R
N1 N 0.5315(7) 0.1437(3) 0.1298(4) 0.0283(14) Uani 1 1 d .
N2 N 0.7841(7) 0.1427(3) 0.1333(5) 0.0316(15) Uani 1 1 d .
N3 N 0.5159(7) 0.1714(3) 0.5606(4) 0.0289(14) Uani 1 1 d .
N4 N 0.7656(7) 0.1758(3) 0.5687(5) 0.0322(15) Uani 1 1 d .
O1 O -0.0322(7) 0.3302(4) 0.3527(5) 0.062(2) Uani 1 1 d .
O2 O 0.2242(9) 0.3263(4) 0.4292(5) 0.068(2) Uani 1 1 d .
O3 O 0.1951(8) 0.3204(4) 0.2491(4) 0.0540(18) Uani 1 1 d .
F1 F 0.0596(9) 0.4610(4) 0.2599(5) 0.088(2) Uani 1 1 d .
F2 F 0.2883(9) 0.4567(4) 0.3231(7) 0.109(3) Uani 1 1 d .
F3 F 0.0901(9) 0.4657(4) 0.4189(5) 0.086(2) Uani 1 1 d .
S1 S 0.1333(2) 0.34346(12) 0.34277(14) 0.0358(5) Uani 1 1 d .

loop_
_atom_site_aniso_label
_atom_site_aniso_U_11
_atom_site_aniso_U_22
_atom_site_aniso_U_33
_atom_site_aniso_U_23
_atom_site_aniso_U_13
_atom_site_aniso_U_12
Ag1 0.0292(3) 0.0425(3) 0.0277(3) 0.0005(3) -0.0010(2) 0.0001(3)
C1 0.029(4) 0.032(4) 0.027(4) 0.000(3) 0.008(3) -0.001(3)
C2 0.024(4) 0.029(4) 0.031(4) 0.004(3) -0.009(3) -0.003(3)
C3 0.032(4) 0.050(5) 0.025(4) 0.001(4) 0.000(3) -0.004(4)
C4 0.027(4) 0.057(5) 0.031(4) 0.002(4) 0.018(3) 0.000(4)
C5 0.042(5) 0.032(4) 0.023(4) -0.007(3) -0.004(3) 0.004(3)
C6 0.040(5) 0.033(4) 0.027(4) -0.003(3) -0.009(3) 0.001(3)
C7 0.027(4) 0.044(5) 0.026(4) 0.005(4) -0.002(3) -0.001(4)
C8 0.013(3) 0.040(4) 0.021(3) 0.002(3) -0.001(3) 0.001(3)
C9 0.019(3) 0.030(4) 0.029(4) 0.002(3) 0.002(3) 0.000(3)
C10 0.011(3) 0.035(4) 0.026(4) -0.001(3) 0.002(3) 0.005(3)
C11 0.019(4) 0.041(4) 0.029(4) 0.006(3) 0.007(3) 0.002(3)
C12 0.030(4) 0.030(4) 0.034(4) -0.001(3) 0.001(3) -0.005(3)
C13 0.028(4) 0.038(4) 0.027(4) -0.004(3) -0.001(3) -0.004(3)
C14 0.031(4) 0.052(5) 0.039(5) -0.012(4) 0.014(4) -0.018(4)
C15 0.054(6) 0.045(5) 0.036(5) 0.011(4) 0.009(4) 0.000(4)
C16 0.024(4) 0.039(4) 0.024(4) -0.002(3) -0.002(3) 0.002(3)
C19 0.053(6) 0.061(6) 0.058(6) 0.003(5) 0.006(5) 0.022(5)
C17 0.021(4) 0.060(6) 0.056(6) 0.002(5) 0.008(4) -0.003(4)
C18 0.020(4) 0.067(6) 0.046(5) -0.003(5) -0.003(4) -0.005(4)
N1 0.024(3) 0.037(4) 0.024(3) 0.001(3) 0.000(2) 0.001(3)
N2 0.020(3) 0.042(4) 0.034(3) 0.001(3) 0.008(3) 0.001(3)
N3 0.032(3) 0.029(3) 0.025(3) -0.002(3) -0.001(3) 0.003(3)
N4 0.026(3) 0.037(4) 0.033(3) -0.001(3) -0.003(3) -0.003(3)
O1 0.038(3) 0.097(6) 0.051(4) -0.008(4) 0.012(3) -0.012(4)
O2 0.099(6) 0.058(4) 0.045(4) -0.001(3) -0.040(4) 0.023(4)
O3 0.062(4) 0.067(5) 0.034(3) -0.005(3) 0.013(3) 0.021(3)
F1 0.109(6) 0.086(5) 0.069(4) 0.027(4) 0.015(4) 0.048(4)
F2 0.069(5) 0.083(6) 0.174(9) -0.001(5) 0.019(5) -0.019(4)
F3 0.124(6) 0.074(5) 0.061(4) -0.019(3) 0.014(4) 0.026(4)
S1 0.0339(10) 0.0524(12) 0.0209(8) -0.0010(9) 0.0003(7) 0.0077(10)

loop_
_atom_type_symbol
_atom_type_description
_atom_type_scat_dispersion_real
_atom_type_scat_dispersion_imag
_atom_type_scat_source
Ag Ag -0.8971 1.1015 'International Tables Vol C Tables 4.2.6.8 and 6.1.1.4'
C C 0.0033 0.0016 'International Tables Vol C Tables 4.2.6.8 and 6.1.1.4'
N N 0.0061 0.0033 'International Tables Vol C Tables 4.2.6.8 and 6.1.1.4'
O O 0.0106 0.0060 'International Tables Vol C Tables 4.2.6.8 and 6.1.1.4'
F F 0.0171 0.0103 'International Tables Vol C Tables 4.2.6.8 and 6.1.1.4'
S S 0.1246 0.1234 'International Tables Vol C Tables 4.2.6.8 and 6.1.1.4'
H H 0.0000 0.0000 'International Tables Vol C Tables 4.2.6.8 and 6.1.1.4'

loop_
_geom_angle_atom_site_label_1
_geom_angle_atom_site_label_2
_geom_angle_atom_site_label_3
_geom_angle
C2 Ag1 C1 178.3(3)
C2 Ag1 C9 88.8(2)
C1 Ag1 C9 90.2(2)
N1 C1 N2 105.0(6)
N1 C1 Ag1 126.4(5)
N2 C1 Ag1 128.6(5)
N3 C2 N4 103.8(6)
N3 C2 Ag1 128.3(5)
N4 C2 Ag1 127.7(5)
C4 C3 N1 106.2(7)
C4 C3 H3 126.9
N1 C3 H3 126.9
C3 C4 N2 107.3(6)
C3 C4 H4 126.4
N2 C4 H4 126.4
C6 C5 N3 105.5(7)
C6 C5 H5 127.2
N3 C5 H5 127.2
C5 C6 N4 107.7(6)
C5 C6 H6 126.1
N4 C6 H6 126.1
N1 C7 C8 112.0(6)
N1 C7 H7A 109.2
C8 C7 H7A 109.2
N1 C7 H7B 109.2
C8 C7 H7B 109.2
H7A C7 H7B 107.9
C9 C8 C13 119.3(7)
C9 C8 C7 118.3(7)
C13 C8 C7 122.1(7)
C8 C9 C10 122.2(7)
C8 C9 Ag1 91.6(4)
C10 C9 Ag1 93.4(4)
C8 C9 H9 118.9
C10 C9 H9 118.9
Ag1 C9 H9 84.8
C11 C10 C9 118.9(7)
C11 C10 C16 123.2(7)
C9 C10 C16 117.6(7)
C12 C11 C10 118.3(7)
C12 C11 C15 120.7(7)
C10 C11 C15 121.0(7)
C11 C12 C13 124.0(7)
C11 C12 H12 118.0
C13 C12 H12 118.0
C12 C13 C8 117.0(7)
C12 C13 C14 121.3(7)
C8 C13 C14 121.6(7)
C13 C14 H14A 109.5
C13 C14 H14B 109.5
H14A C14 H14B 109.5
C13 C14 H14C 109.5
H14A C14 H14C 109.5
H14B C14 H14C 109.5
C11 C15 H15A 109.5
C11 C15 H15B 109.5
H15A C15 H15B 109.5
C11 C15 H15C 109.5
H15A C15 H15C 109.5
H15B C15 H15C 109.5
N3 C16 C10 111.5(6)
N3 C16 H16A 109.3
C10 C16 H16A 109.3
N3 C16 H16B 109.3
C10 C16 H16B 109.3
H16A C16 H16B 108.0
F2 C19 F1 106.9(10)
F2 C19 F3 108.8(10)
F1 C19 F3 106.2(8)
F2 C19 S1 111.9(7)
F1 C19 S1 111.8(8)
F3 C19 S1 111.0(8)
N2 C17 H17A 109.5
N2 C17 H17B 109.5
H17A C17 H17B 109.5
N2 C17 H17C 109.5
H17A C17 H17C 109.5
H17B C17 H17C 109.5
N4 C18 H18A 109.5
N4 C18 H18B 109.5
H18A C18 H18B 109.5
N4 C18 H18C 109.5
H18A C18 H18C 109.5
H18B C18 H18C 109.5
C1 N1 C3 110.7(6)
C1 N1 C7 126.3(6)
C3 N1 C7 122.7(6)
C1 N2 C4 110.7(6)
C1 N2 C17 125.4(7)
C4 N2 C17 123.9(6)
C2 N3 C5 112.1(6)
C2 N3 C16 126.1(6)
C5 N3 C16 121.5(6)
C2 N4 C6 110.8(6)
C2 N4 C18 123.8(7)
C6 N4 C18 125.4(6)
O2 S1 O1 113.6(5)
O2 S1 O3 115.8(4)
O1 S1 O3 113.7(4)
O2 S1 C19 104.2(5)
O1 S1 C19 103.9(5)
O3 S1 C19 103.8(5)

loop_
_geom_bond_atom_site_label_1
_geom_bond_atom_site_label_2
_geom_bond_distance
Ag1 C2 2.086(7)
Ag1 C1 2.094(7)
Ag1 C9 2.747(7)
C1 N1 1.351(9)
C1 N2 1.358(9)
C2 N3 1.349(9)
C2 N4 1.352(9)
C3 C4 1.356(11)
C3 N1 1.384(9)
C3 H3 0.9500
C4 N2 1.367(10)
C4 H4 0.9500
C5 C6 1.334(11)
C5 N3 1.384(9)
C5 H5 0.9500
C6 N4 1.382(10)
C6 H6 0.9500
C7 N1 1.482(9)
C7 C8 1.502(10)
C7 H7A 0.9900
C7 H7B 0.9900
C8 C9 1.392(10)
C8 C13 1.399(11)
C9 C10 1.394(10)
C9 H9 0.9500
C10 C11 1.390(11)
C10 C16 1.518(10)
C11 C12 1.378(11)
C11 C15 1.504(10)
C12 C13 1.397(10)
C12 H12 0.9500
C13 C14 1.494(10)
C14 H14A 0.9800
C14 H14B 0.9800
C14 H14C 0.9800
C15 H15A 0.9800
C15 H15B 0.9800
C15 H15C 0.9800
C16 N3 1.495(9)
C16 H16A 0.9900
C16 H16B 0.9900
C19 F2 1.293(12)
C19 F1 1.329(11)
C19 F3 1.350(11)
C19 S1 1.792(11)
C17 N2 1.474(10)
C17 H17A 0.9800
C17 H17B 0.9800
C17 H17C 0.9800
C18 N4 1.455(9)
C18 H18A 0.9800
C18 H18B 0.9800
C18 H18C 0.9800
O1 S1 1.440(6)
O2 S1 1.417(6)
O3 S1 1.442(6)
